data_4331503
loop_
_publ_author_name
'Evans, William J.'
'Miller, Kevin A.'
'Lee, David S.'
'Ziller, Joseph W.'

_publ_section_title
;
 Synthesis, Structure, and Ligand-Based Reduction Reactivity of Trivalent
 Organosamarium Benzene Chalcogenolate Complexes (C5Me5)2Sm(EPh)(THF) and
 [(C5Me5)2Sm(\m-EPh)]2
;
_journal_issue 12
_journal_name_full 'Inorganic Chemistry'
_journal_page_first 4326
_journal_page_last 4332
_journal_paper_doi 10.1021/ic0502170
_journal_volume 44
_journal_year 2005
_chemical_formula_sum 'C30 H43 O S Sm'
_chemical_formula_weight 602.05
_chemical_name_systematic
; 
 ? 
;
_space_group_IT_number 61
_symmetry_cell_setting orthorhombic
_symmetry_space_group_name_Hall '-P 2ac 2ab'
_symmetry_space_group_name_H-M 'P b c a'
_atom_sites_solution_hydrogens geom
_atom_sites_solution_primary direct
_atom_sites_solution_secondary difmap
_audit_creation_method SHELXTL
_cell_angle_alpha 90.00
_cell_angle_beta 90.00
_cell_angle_gamma 90.00
_cell_formula_units_Z 8
_cell_length_a 17.5355(6)
_cell_length_b 15.1031(5)
_cell_length_c 21.2702(7)
_cell_measurement_temperature 163(2)
_cell_volume 5633.2(3)
_computing_cell_refinement 'Bruker SMART/SAINT'
_computing_data_collection 'Bruker SMART'
_computing_data_reduction 'Bruker SHELXTL'
_computing_molecular_graphics 'Bruker SHELXTL'
_computing_publication_material 'Bruker SHELXTL'
_computing_structure_refinement 'Bruker SHELXTL'
_computing_structure_solution 'Bruker SHELXTL'
_diffrn_ambient_temperature 163(2)
_diffrn_measured_fraction_theta_full 0.989
_diffrn_measured_fraction_theta_max 0.989
_diffrn_measurement_device_type 'CCD area detector'
_diffrn_measurement_method 'omega scans'
_diffrn_radiation_monochromator graphite
_diffrn_radiation_source 'sealed tube'
_diffrn_radiation_type MoK\a
_diffrn_radiation_wavelength 0.71073
_diffrn_reflns_av_R_equivalents 0.0824
_diffrn_reflns_av_sigmaI/netI 0.0485
_diffrn_reflns_limit_h_max 23
_diffrn_reflns_limit_h_min -23
_diffrn_reflns_limit_k_max 20
_diffrn_reflns_limit_k_min -20
_diffrn_reflns_limit_l_max 28
_diffrn_reflns_limit_l_min -28
_diffrn_reflns_number 58242
_diffrn_reflns_theta_full 28.29
_diffrn_reflns_theta_max 28.29
_diffrn_reflns_theta_min 2.02
_diffrn_standards_decay_% '< 1.0'
_diffrn_standards_interval_count 'initial 50 frames recollected'
_diffrn_standards_number '50 frames'
_exptl_absorpt_coefficient_mu 2.178
_exptl_absorpt_correction_T_max 0.8989
_exptl_absorpt_correction_T_min 0.6458
_exptl_absorpt_correction_type numerical
_exptl_absorpt_process_details 'Bruker SADABS'
_exptl_crystal_colour orange
_exptl_crystal_density_diffrn 1.420
_exptl_crystal_density_meas ?
_exptl_crystal_density_method 'not measured'
_exptl_crystal_description rectangular
_exptl_crystal_F_000 2472
_exptl_crystal_size_max 0.22
_exptl_crystal_size_mid 0.16
_exptl_crystal_size_min 0.05
_refine_diff_density_max 1.469
_refine_diff_density_min -1.024
_refine_diff_density_rms 0.124
_refine_ls_extinction_method none
_refine_ls_goodness_of_fit_ref 1.029
_refine_ls_hydrogen_treatment constr
_refine_ls_matrix_type full
_refine_ls_number_parameters 294
_refine_ls_number_reflns 6921
_refine_ls_number_restraints 0
_refine_ls_restrained_S_all 1.029
_refine_ls_R_factor_all 0.0837
_refine_ls_R_factor_gt 0.0400
_refine_ls_shift/su_max 0.001
_refine_ls_shift/su_mean 0.000
_refine_ls_structure_factor_coef Fsqd
_refine_ls_weighting_details 'calc w=1/[\s^2^(Fo^2^)+(0.0294P)^2^+16.7470P] where P=(Fo^2^+2Fc^2^)/3'
_refine_ls_weighting_scheme calc
_refine_ls_wR_factor_gt 0.0798
_refine_ls_wR_factor_ref 0.0977
_reflns_number_gt 4375
_reflns_number_total 6921
_reflns_threshold_expression >2sigma(I)
_cod_data_source_file ic0502170sup1.cif
_cod_data_source_block dl4
_cod_depositor_comments
;
The following automatic conversions were performed:

'_symmetry_cell_setting' value 'Orthorhombic' changed to
'orthorhombic' according to
/home/saulius/struct/CIF-dictionaries/cif_core.dic dictionary named
'cif_core.dic' version 2.4.2 from 2011-04-26.

Automatic conversion script
Id: cif_fix_values 1891 2012-01-12 08:04:46Z andrius 

The following automatic conversions were performed:

'_exptl_crystal_density_meas' value 'none' was changed to '?' - the
value is perceived as not measured.

Automatic conversion script
Id: cif_fix_values 3008 2015-01-20 13:52:24Z robertas 
;
_cod_original_sg_symbol_H-M Pbca
_cod_database_code 4331503

loop_
_symmetry_equiv_pos_as_xyz
'x, y, z'
'-x+1/2, -y, z+1/2'
'-x, y+1/2, -z+1/2'
'x+1/2, -y+1/2, -z'
'-x, -y, -z'
'x-1/2, y, -z-1/2'
'x, -y-1/2, z-1/2'
'-x-1/2, y-1/2, z'

loop_
_atom_site_label
_atom_site_type_symbol
_atom_site_fract_x
_atom_site_fract_y
_atom_site_fract_z
_atom_site_U_iso_or_equiv
_atom_site_adp_type
_atom_site_occupancy
_atom_site_symmetry_multiplicity
_atom_site_calc_flag
_atom_site_refinement_flags
_atom_site_disorder_assembly
_atom_site_disorder_group
Sm1 Sm 0.054355(13) 0.717334(14) 0.146397(11) 0.02807(8) Uani 1 1 d . A .
S1 S 0.02129(8) 0.89598(8) 0.14960(7) 0.0443(3) Uani 1 1 d . . .
O1 O -0.0235(2) 0.6954(2) 0.24046(17) 0.0461(9) Uani 1 1 d . . .
C1 C 0.1746(3) 0.7917(3) 0.2097(2) 0.0369(11) Uani 1 1 d . . .
C2 C 0.1996(3) 0.7781(3) 0.1472(2) 0.0373(10) Uani 1 1 d . A .
C3 C 0.2058(3) 0.6852(4) 0.1377(2) 0.0417(13) Uani 1 1 d . . .
C4 C 0.1824(3) 0.6429(3) 0.1935(3) 0.0418(12) Uani 1 1 d . A .
C5 C 0.1647(3) 0.7089(4) 0.2379(2) 0.0424(12) Uani 1 1 d . A .
C6 C 0.1705(3) 0.8788(4) 0.2437(3) 0.0513(14) Uani 1 1 d . A .
H6A H 0.2202 0.8919 0.2627 0.077 Uiso 1 1 calc R . .
H6B H 0.1316 0.8755 0.2767 0.077 Uiso 1 1 calc R . .
H6C H 0.1571 0.9258 0.2139 0.077 Uiso 1 1 calc R . .
C7 C 0.2224(3) 0.8482(4) 0.1008(3) 0.0529(14) Uani 1 1 d . . .
H7A H 0.2762 0.8634 0.1069 0.079 Uiso 1 1 calc R A .
H7B H 0.1909 0.9011 0.1072 0.079 Uiso 1 1 calc R . .
H7C H 0.2149 0.8260 0.0579 0.079 Uiso 1 1 calc R . .
C8 C 0.2434(3) 0.6431(4) 0.0809(3) 0.0568(16) Uani 1 1 d . A .
H8A H 0.2984 0.6381 0.0883 0.085 Uiso 1 1 calc R . .
H8B H 0.2343 0.6799 0.0437 0.085 Uiso 1 1 calc R . .
H8C H 0.2219 0.5840 0.0740 0.085 Uiso 1 1 calc R . .
C9 C 0.1843(4) 0.5445(4) 0.2072(3) 0.0662(19) Uani 1 1 d . . .
H9A H 0.2344 0.5283 0.2240 0.099 Uiso 1 1 calc R A .
H9B H 0.1748 0.5114 0.1684 0.099 Uiso 1 1 calc R . .
H9C H 0.1448 0.5299 0.2382 0.099 Uiso 1 1 calc R . .
C10 C 0.1483(3) 0.6921(4) 0.3062(3) 0.0577(16) Uani 1 1 d . . .
H10A H 0.1962 0.6922 0.3299 0.087 Uiso 1 1 calc R A .
H10B H 0.1232 0.6345 0.3108 0.087 Uiso 1 1 calc R . .
H10C H 0.1148 0.7388 0.3224 0.087 Uiso 1 1 calc R . .
C11 C -0.0699(3) 0.6505(4) 0.0862(3) 0.0538(16) Uani 1 1 d . . .
C12 C -0.0337(3) 0.7041(3) 0.0414(3) 0.0445(13) Uani 1 1 d . A .
C13 C 0.0358(3) 0.6633(3) 0.0249(2) 0.0379(12) Uani 1 1 d . . .
C14 C 0.0424(3) 0.5837(3) 0.0590(2) 0.0410(12) Uani 1 1 d . A .
C15 C -0.0229(4) 0.5771(4) 0.0977(3) 0.0507(15) Uani 1 1 d . A .
C16 C -0.1497(4) 0.6669(6) 0.1125(4) 0.091(3) Uani 1 1 d . A .
H16A H -0.1876 0.6385 0.0853 0.136 Uiso 1 1 calc R . .
H16B H -0.1595 0.7307 0.1142 0.136 Uiso 1 1 calc R . .
H16C H -0.1533 0.6419 0.1550 0.136 Uiso 1 1 calc R . .
C17 C -0.0669(4) 0.7831(4) 0.0077(3) 0.073(2) Uani 1 1 d . . .
H17A H -0.0967 0.7630 -0.0285 0.110 Uiso 1 1 calc R A .
H17B H -0.0256 0.8218 -0.0067 0.110 Uiso 1 1 calc R . .
H17C H -0.1001 0.8160 0.0366 0.110 Uiso 1 1 calc R . .
C18 C 0.0877(4) 0.6969(4) -0.0265(3) 0.0578(16) Uani 1 1 d . A .
H18A H 0.0726 0.6706 -0.0668 0.087 Uiso 1 1 calc R . .
H18B H 0.1405 0.6804 -0.0170 0.087 Uiso 1 1 calc R . .
H18C H 0.0836 0.7615 -0.0292 0.087 Uiso 1 1 calc R . .
C19 C 0.0975(4) 0.5084(4) 0.0480(3) 0.068(2) Uani 1 1 d . . .
H19A H 0.0787 0.4711 0.0137 0.102 Uiso 1 1 calc R A .
H19B H 0.1019 0.4729 0.0864 0.102 Uiso 1 1 calc R . .
H19C H 0.1476 0.5324 0.0369 0.102 Uiso 1 1 calc R . .
C20 C -0.0439(5) 0.4957(4) 0.1357(3) 0.102(3) Uani 1 1 d . . .
H20A H -0.0718 0.4540 0.1089 0.152 Uiso 1 1 calc R A .
H20B H -0.0762 0.5131 0.1712 0.152 Uiso 1 1 calc R . .
H20C H 0.0026 0.4674 0.1514 0.152 Uiso 1 1 calc R . .
C21 C -0.0637(3) 0.9370(3) 0.1167(2) 0.0422(12) Uani 1 1 d . . .
C22 C -0.0577(4) 0.9996(3) 0.0687(3) 0.0556(15) Uani 1 1 d . . .
H22A H -0.0086 1.0199 0.0565 0.067 Uiso 1 1 calc R . .
C23 C -0.1203(5) 1.0324(4) 0.0388(4) 0.078(2) Uani 1 1 d . . .
H23A H -0.1141 1.0729 0.0050 0.094 Uiso 1 1 calc R . .
C24 C -0.1902(5) 1.0079(5) 0.0566(4) 0.077(2) Uani 1 1 d . . .
H24A H -0.2334 1.0309 0.0351 0.092 Uiso 1 1 calc R . .
C25 C -0.2005(4) 0.9498(6) 0.1060(4) 0.077(2) Uani 1 1 d . . .
H25A H -0.2505 0.9343 0.1193 0.093 Uiso 1 1 calc R . .
C26 C -0.1359(3) 0.9135(5) 0.1365(3) 0.0614(17) Uani 1 1 d . . .
H26A H -0.1422 0.8733 0.1705 0.074 Uiso 1 1 calc R . .
C27 C -0.0506(8) 0.6173(8) 0.2677(6) 0.043(3) Uiso 0.50 1 d P A 1
H27A H -0.0804 0.5835 0.2363 0.052 Uiso 0.50 1 calc PR A 1
H27B H -0.0069 0.5801 0.2810 0.052 Uiso 0.50 1 calc PR A 1
C28 C -0.0965(8) 0.6360(9) 0.3196(7) 0.063(4) Uiso 0.50 1 d P A 1
H28A H -0.0689 0.6237 0.3593 0.076 Uiso 0.50 1 calc PR A 1
H28B H -0.1437 0.6000 0.3186 0.076 Uiso 0.50 1 calc PR A 1
C29 C -0.1142(7) 0.7305(8) 0.3141(6) 0.050(3) Uiso 0.50 1 d P A 1
H29A H -0.1236 0.7567 0.3560 0.060 Uiso 0.50 1 calc PR A 1
H29B H -0.1600 0.7396 0.2876 0.060 Uiso 0.50 1 calc PR A 1
C30 C -0.0419(5) 0.7731(6) 0.2826(4) 0.0275(19) Uiso 0.50 1 d P A 1
H30A H -0.0542 0.8273 0.2586 0.033 Uiso 0.50 1 calc PR A 1
H30B H -0.0008 0.7854 0.3134 0.033 Uiso 0.50 1 calc PR A 1
C27B C -0.0291(8) 0.6113(8) 0.2798(6) 0.041(3) Uiso 0.50 1 d P A 2
H27C H -0.0646 0.5681 0.2607 0.049 Uiso 0.50 1 calc PR A 2
H27D H 0.0215 0.5831 0.2851 0.049 Uiso 0.50 1 calc PR A 2
C28B C -0.0594(7) 0.6456(8) 0.3420(5) 0.052(3) Uiso 0.50 1 d P A 2
H28C H -0.0187 0.6444 0.3742 0.062 Uiso 0.50 1 calc PR A 2
H28D H -0.1020 0.6079 0.3567 0.062 Uiso 0.50 1 calc PR A 2
C29B C -0.0872(9) 0.7410(9) 0.3319(6) 0.057(4) Uiso 0.50 1 d P A 2
H29C H -0.1415 0.7471 0.3440 0.068 Uiso 0.50 1 calc PR A 2
H29D H -0.0565 0.7832 0.3569 0.068 Uiso 0.50 1 calc PR A 2
C30B C -0.0777(10) 0.7557(12) 0.2682(8) 0.089(5) Uiso 0.50 1 d P A 2
H30C H -0.0599 0.8172 0.2616 0.106 Uiso 0.50 1 calc PR A 2
H30D H -0.1274 0.7490 0.2468 0.106 Uiso 0.50 1 calc PR A 2

loop_
_atom_site_aniso_label
_atom_site_aniso_U_11
_atom_site_aniso_U_22
_atom_site_aniso_U_33
_atom_site_aniso_U_23
_atom_site_aniso_U_13
_atom_site_aniso_U_12
Sm1 0.03243(13) 0.02021(11) 0.03158(12) 0.00019(10) 0.00102(11) -0.00107(10)
S1 0.0471(7) 0.0228(6) 0.0630(9) 0.0025(6) -0.0092(7) 0.0038(5)
O1 0.055(2) 0.042(2) 0.042(2) 0.0036(16) 0.0153(18) 0.0053(18)
C1 0.032(2) 0.038(3) 0.041(3) -0.007(2) -0.004(2) 0.003(2)
C2 0.029(2) 0.040(3) 0.043(3) 0.007(3) 0.001(2) -0.001(2)
C3 0.034(3) 0.048(3) 0.043(3) -0.012(2) -0.001(2) 0.009(2)
C4 0.042(3) 0.035(3) 0.049(3) 0.000(2) -0.007(2) 0.013(2)
C5 0.040(3) 0.050(3) 0.037(3) 0.005(2) -0.009(2) 0.004(3)
C6 0.046(3) 0.045(3) 0.064(4) -0.016(3) -0.007(3) -0.004(3)
C7 0.043(3) 0.056(4) 0.060(4) 0.006(3) 0.003(3) -0.014(3)
C8 0.041(3) 0.072(4) 0.057(4) -0.022(3) 0.003(3) 0.009(3)
C9 0.081(5) 0.042(3) 0.075(4) 0.011(3) -0.012(4) 0.024(3)
C10 0.052(4) 0.080(5) 0.041(3) 0.007(3) -0.008(3) 0.003(3)
C11 0.044(3) 0.063(4) 0.054(3) -0.024(3) 0.001(3) -0.016(3)
C12 0.047(3) 0.035(3) 0.051(3) -0.013(2) -0.015(2) 0.005(2)
C13 0.052(3) 0.033(3) 0.029(2) -0.003(2) -0.002(2) -0.007(2)
C14 0.055(3) 0.029(2) 0.040(3) -0.010(2) -0.007(3) 0.000(2)
C15 0.072(4) 0.035(3) 0.045(3) -0.007(2) 0.001(3) -0.028(3)
C16 0.047(4) 0.123(7) 0.101(6) -0.058(5) 0.011(4) -0.028(4)
C17 0.098(5) 0.071(4) 0.051(4) -0.014(3) -0.032(4) 0.028(4)
C18 0.074(4) 0.059(4) 0.040(3) -0.003(3) 0.003(3) -0.016(3)
C19 0.089(5) 0.038(3) 0.077(5) -0.023(3) -0.034(4) 0.023(3)
C20 0.184(9) 0.053(4) 0.068(5) -0.002(3) 0.008(5) -0.072(5)
C21 0.054(3) 0.032(3) 0.040(3) -0.008(2) -0.001(3) 0.008(3)
C22 0.074(4) 0.032(3) 0.060(4) 0.008(3) -0.019(3) -0.002(3)
C23 0.095(6) 0.048(4) 0.091(6) 0.000(4) -0.045(5) 0.011(4)
C24 0.093(6) 0.071(5) 0.067(5) -0.025(4) -0.026(4) 0.041(5)
C25 0.039(4) 0.117(6) 0.075(5) -0.046(5) 0.004(3) 0.012(4)
C26 0.050(4) 0.088(5) 0.046(4) -0.009(3) 0.007(3) 0.007(3)

loop_
_atom_type_symbol
_atom_type_description
_atom_type_scat_dispersion_real
_atom_type_scat_dispersion_imag
_atom_type_scat_source
C C 0.0033 0.0016 'International Tables Vol C Tables 4.2.6.8 and 6.1.1.4'
H H 0.0000 0.0000 'International Tables Vol C Tables 4.2.6.8 and 6.1.1.4'
O O 0.0106 0.0060 'International Tables Vol C Tables 4.2.6.8 and 6.1.1.4'
S S 0.1246 0.1234 'International Tables Vol C Tables 4.2.6.8 and 6.1.1.4'
Sm Sm -0.1638 3.4418 'International Tables Vol C Tables 4.2.6.8 and 6.1.1.4'

loop_
_geom_angle_atom_site_label_1
_geom_angle_atom_site_label_2
_geom_angle_atom_site_label_3
_geom_angle
O1 Sm1 S1 89.72(9)
Cnt1 Sm1 S1 99.5
Cnt1 Sm1 O1 104.6
Cnt2 Sm1 S1 114.4
Cnt2 Sm1 O1 106.1
Cnt1 Sm1 Cnt2 133.7
O1 Sm1 C4 95.96(15)
O1 Sm1 C3 125.43(15)
C4 Sm1 C3 30.22(15)
O1 Sm1 C2 124.50(14)
C4 Sm1 C2 50.02(16)
C3 Sm1 C2 30.44(15)
O1 Sm1 C15 85.84(15)
C4 Sm1 C15 103.36(18)
C3 Sm1 C15 108.87(18)
C2 Sm1 C15 137.32(18)
O1 Sm1 C11 83.54(15)
C4 Sm1 C11 133.24(18)
C3 Sm1 C11 133.40(16)
C2 Sm1 C11 151.86(16)
C15 Sm1 C11 29.88(18)
O1 Sm1 C12 110.18(16)
C4 Sm1 C12 138.10(16)
C3 Sm1 C12 119.14(16)
C2 Sm1 C12 124.27(17)
C15 Sm1 C12 49.30(17)
C11 Sm1 C12 29.87(17)
O1 Sm1 C13 131.89(14)
C4 Sm1 C13 109.00(16)
C3 Sm1 C13 89.91(15)
C2 Sm1 C13 102.66(15)
C15 Sm1 C13 49.25(16)
C11 Sm1 C13 49.33(16)
C12 Sm1 C13 29.96(15)
O1 Sm1 C1 94.78(14)
C4 Sm1 C1 49.45(15)
C3 Sm1 C1 49.64(15)
C2 Sm1 C1 30.09(14)
C15 Sm1 C1 152.77(17)
C11 Sm1 C1 176.90(16)
C12 Sm1 C1 150.31(16)
C13 Sm1 C1 132.75(15)
O1 Sm1 C5 78.86(15)
C4 Sm1 C5 29.93(15)
C3 Sm1 C5 49.41(16)
C2 Sm1 C5 49.39(15)
C15 Sm1 C5 125.77(18)
C11 Sm1 C5 151.63(19)
C12 Sm1 C5 167.73(16)
C13 Sm1 C5 137.81(16)
C1 Sm1 C5 29.52(15)
O1 Sm1 C14 114.26(14)
C4 Sm1 C14 90.49(16)
C3 Sm1 C14 84.07(16)
C2 Sm1 C14 108.90(16)
C15 Sm1 C14 29.98(16)
C11 Sm1 C14 49.42(17)
C12 Sm1 C14 49.36(15)
C13 Sm1 C14 29.77(15)
C1 Sm1 C14 133.66(15)
C5 Sm1 C14 119.88(16)
C4 Sm1 S1 124.87(12)
C3 Sm1 S1 112.52(12)
C2 Sm1 S1 82.31(11)
C15 Sm1 S1 131.76(14)
C11 Sm1 S1 101.89(15)
C12 Sm1 S1 88.46(11)
C13 Sm1 S1 106.90(11)
C1 Sm1 S1 75.46(11)
C5 Sm1 S1 100.11(12)
C14 Sm1 S1 135.86(11)
C21 S1 Sm1 120.82(17)
C27 O1 C30B 98.0(9)
C27 O1 C30 109.7(7)
C30B O1 C30 29.1(7)
C27 O1 C27B 17.7(7)
C30B O1 C27B 105.0(9)
C30 O1 C27B 107.9(6)
C27 O1 Sm1 130.1(6)
C30B O1 Sm1 128.1(7)
C30 O1 Sm1 120.0(4)
C27B O1 Sm1 126.8(5)
C5 C1 C2 108.2(4)
C5 C1 C6 124.7(5)
C2 C1 C6 126.5(5)
C5 C1 Sm1 75.5(3)
C2 C1 Sm1 73.6(3)
C6 C1 Sm1 124.0(3)
C1 C2 C3 107.5(4)
C1 C2 C7 126.7(5)
C3 C2 C7 125.7(5)
C1 C2 Sm1 76.3(3)
C3 C2 Sm1 74.7(3)
C7 C2 Sm1 119.0(3)
C4 C3 C2 107.8(4)
C4 C3 C8 127.4(5)
C2 C3 C8 124.1(5)
C4 C3 Sm1 74.8(3)
C2 C3 Sm1 74.9(3)
C8 C3 Sm1 123.9(3)
C5 C4 C3 107.9(5)
C5 C4 C9 124.8(5)
C3 C4 C9 126.9(5)
C5 C4 Sm1 76.8(3)
C3 C4 Sm1 75.0(3)
C9 C4 Sm1 119.8(4)
C1 C5 C4 108.5(5)
C1 C5 C10 126.2(5)
C4 C5 C10 124.8(5)
C1 C5 Sm1 75.0(3)
C4 C5 Sm1 73.3(3)
C10 C5 Sm1 123.9(4)
C15 C11 C12 108.0(5)
C15 C11 C16 127.0(6)
C12 C11 C16 124.8(6)
C15 C11 Sm1 75.0(3)
C12 C11 Sm1 75.2(3)
C16 C11 Sm1 120.1(4)
C11 C12 C13 107.9(5)
C11 C12 C17 127.1(6)
C13 C12 C17 124.2(6)
C11 C12 Sm1 75.0(3)
C13 C12 Sm1 75.3(3)
C17 C12 Sm1 123.3(3)
C14 C13 C12 108.5(5)
C14 C13 C18 127.6(5)
C12 C13 C18 123.6(5)
C14 C13 Sm1 76.0(3)
C12 C13 Sm1 74.7(3)
C18 C13 Sm1 120.9(3)
C13 C14 C15 107.0(5)
C13 C14 C19 128.0(5)
C15 C14 C19 123.7(5)
C13 C14 Sm1 74.2(3)
C15 C14 Sm1 73.7(3)
C19 C14 Sm1 127.4(4)
C11 C15 C14 108.6(5)
C11 C15 C20 126.3(6)
C14 C15 C20 124.3(6)
C11 C15 Sm1 75.1(3)
C14 C15 Sm1 76.3(3)
C20 C15 Sm1 123.4(4)
C26 C21 C22 117.8(6)
C26 C21 S1 124.3(5)
C22 C21 S1 117.8(5)
C23 C22 C21 121.8(7)
C24 C23 C22 120.5(7)
C23 C24 C25 120.8(7)
C24 C25 C26 119.4(7)
C21 C26 C25 119.6(6)
C28 C27 O1 110.7(10)
C27 C28 C29 104.9(11)
C28 C29 C30 105.1(10)
O1 C30 C29 96.2(7)
C28B C27B O1 102.5(9)
C27B C28B C29B 108.1(10)
C30B C29B C28B 104.4(12)
C29B C30B O1 112.3(13)

loop_
_geom_bond_atom_site_label_1
_geom_bond_atom_site_label_2
_geom_bond_distance
Sm1 O1 2.445(3)
Sm1 C4 2.704(5)
Sm1 C3 2.705(5)
Sm1 C2 2.707(5)
Sm1 C15 2.719(5)
Sm1 C11 2.720(5)
Sm1 C12 2.723(5)
Sm1 C13 2.730(5)
Sm1 C1 2.742(5)
Sm1 C5 2.748(5)
Sm1 C14 2.753(5)
Sm1 S1 2.7605(12)
Sm1 Cnt1 2.442
Sm1 Cnt2 2.452
S1 C21 1.759(5)
O1 C27 1.397(13)
O1 C30B 1.443(17)
O1 C30 1.512(10)
O1 C27B 1.525(13)
C1 C5 1.399(7)
C1 C2 1.415(7)
C1 C6 1.503(7)
C2 C3 1.421(7)
C2 C7 1.502(7)
C3 C4 1.410(7)
C3 C8 1.517(7)
C4 C5 1.408(7)
C4 C9 1.515(7)
C5 C10 1.501(7)
C11 C15 1.402(9)
C11 C12 1.403(8)
C11 C16 1.528(8)
C12 C13 1.409(7)
C12 C17 1.509(8)
C13 C14 1.409(7)
C13 C18 1.510(7)
C14 C15 1.416(8)
C14 C19 1.509(7)
C15 C20 1.516(8)
C21 C26 1.382(8)
C21 C22 1.395(7)
C22 C23 1.361(8)
C23 C24 1.336(10)
C24 C25 1.381(10)
C25 C26 1.417(9)
C27 C28 1.395(18)
C28 C29 1.465(17)
C29 C30 1.572(15)
C27B C28B 1.517(17)
C28B C29B 1.537(18)
C29B C30B 1.38(2)

loop_
_geom_torsion_atom_site_label_1
_geom_torsion_atom_site_label_2
_geom_torsion_atom_site_label_3
_geom_torsion_atom_site_label_4
_geom_torsion
O1 Sm1 S1 C21 -83.5(2)
C4 Sm1 S1 C21 179.4(3)
C3 Sm1 S1 C21 147.7(2)
C2 Sm1 S1 C21 151.6(2)
C15 Sm1 S1 C21 0.6(3)
C11 Sm1 S1 C21 -0.2(3)
C12 Sm1 S1 C21 26.7(3)
C13 Sm1 S1 C21 50.6(3)
C1 Sm1 S1 C21 -178.5(2)
C5 Sm1 S1 C21 -162.2(2)
C14 Sm1 S1 C21 42.3(3)
C4 Sm1 O1 C27 -67.7(8)
C3 Sm1 O1 C27 -74.9(8)
C2 Sm1 O1 C27 -112.3(8)
C15 Sm1 O1 C27 35.4(8)
C11 Sm1 O1 C27 65.3(8)
C12 Sm1 O1 C27 79.0(8)
C13 Sm1 O1 C27 54.6(8)
C1 Sm1 O1 C27 -117.3(8)
C5 Sm1 O1 C27 -92.4(8)
C14 Sm1 O1 C27 25.6(8)
S1 Sm1 O1 C27 167.3(8)
C4 Sm1 O1 C30B 139.3(10)
C3 Sm1 O1 C30B 132.1(10)
C2 Sm1 O1 C30B 94.7(10)
C15 Sm1 O1 C30B -117.7(10)
C11 Sm1 O1 C30B -87.7(10)
C12 Sm1 O1 C30B -74.0(10)
C13 Sm1 O1 C30B -98.5(10)
C1 Sm1 O1 C30B 89.6(10)
C5 Sm1 O1 C30B 114.6(10)
C14 Sm1 O1 C30B -127.4(10)
S1 Sm1 O1 C30B 14.3(10)
C4 Sm1 O1 C30 105.4(5)
C3 Sm1 O1 C30 98.1(5)
C2 Sm1 O1 C30 60.8(5)
C15 Sm1 O1 C30 -151.6(5)
C11 Sm1 O1 C30 -121.7(5)
C12 Sm1 O1 C30 -108.0(5)
C13 Sm1 O1 C30 -132.4(5)
C1 Sm1 O1 C30 55.7(5)
C5 Sm1 O1 C30 80.7(5)
C14 Sm1 O1 C30 -161.4(5)
S1 Sm1 O1 C30 -19.7(5)
C4 Sm1 O1 C27B -45.4(7)
C3 Sm1 O1 C27B -52.7(7)
C2 Sm1 O1 C27B -90.0(7)
C15 Sm1 O1 C27B 57.6(7)
C11 Sm1 O1 C27B 87.5(7)
C12 Sm1 O1 C27B 101.3(7)
C13 Sm1 O1 C27B 76.8(7)
C1 Sm1 O1 C27B -95.1(7)
C5 Sm1 O1 C27B -70.1(7)
C14 Sm1 O1 C27B 47.8(7)
S1 Sm1 O1 C27B -170.5(7)
O1 Sm1 C1 C5 57.2(3)
C4 Sm1 C1 C5 -36.5(3)
C3 Sm1 C1 C5 -76.6(3)
C2 Sm1 C1 C5 -114.4(4)
C15 Sm1 C1 C5 -33.0(5)
C11 Sm1 C1 C5 114(3)
C12 Sm1 C1 C5 -155.0(3)
C13 Sm1 C1 C5 -114.5(3)
C14 Sm1 C1 C5 -73.3(4)
S1 Sm1 C1 C5 145.7(3)
O1 Sm1 C1 C2 171.6(3)
C4 Sm1 C1 C2 77.9(3)
C3 Sm1 C1 C2 37.8(3)
C15 Sm1 C1 C2 81.4(5)
C11 Sm1 C1 C2 -131(3)
C12 Sm1 C1 C2 -40.6(5)
C13 Sm1 C1 C2 -0.2(4)
C5 Sm1 C1 C2 114.4(4)
C14 Sm1 C1 C2 41.1(4)
S1 Sm1 C1 C2 -99.9(3)
O1 Sm1 C1 C6 -65.1(4)
C4 Sm1 C1 C6 -158.8(5)
C3 Sm1 C1 C6 161.1(5)
C2 Sm1 C1 C6 123.3(6)
C15 Sm1 C1 C6 -155.3(4)
C11 Sm1 C1 C6 -8(4)
C12 Sm1 C1 C6 82.7(5)
C13 Sm1 C1 C6 123.1(4)
C5 Sm1 C1 C6 -122.3(6)
C14 Sm1 C1 C6 164.4(4)
S1 Sm1 C1 C6 23.4(4)
C5 C1 C2 C3 -0.7(6)
C6 C1 C2 C3 170.8(5)
Sm1 C1 C2 C3 -68.8(3)
C5 C1 C2 C7 -175.6(5)
C6 C1 C2 C7 -4.2(8)
Sm1 C1 C2 C7 116.2(5)
C5 C1 C2 Sm1 68.2(4)
C6 C1 C2 Sm1 -120.4(5)
O1 Sm1 C2 C1 -10.1(3)
C4 Sm1 C2 C1 -75.8(3)
C3 Sm1 C2 C1 -112.8(4)
C15 Sm1 C2 C1 -138.1(3)
C11 Sm1 C2 C1 175.0(4)
C12 Sm1 C2 C1 157.0(3)
C13 Sm1 C2 C1 179.9(3)
C5 Sm1 C2 C1 -36.2(3)
C14 Sm1 C2 C1 -149.8(3)
S1 Sm1 C2 C1 74.2(3)
O1 Sm1 C2 C3 102.6(3)
C4 Sm1 C2 C3 37.0(3)
C15 Sm1 C2 C3 -25.4(4)
C11 Sm1 C2 C3 -72.2(5)
C12 Sm1 C2 C3 -90.2(3)
C13 Sm1 C2 C3 -67.3(3)
C1 Sm1 C2 C3 112.8(4)
C5 Sm1 C2 C3 76.5(3)
C14 Sm1 C2 C3 -37.0(3)
S1 Sm1 C2 C3 -173.0(3)
O1 Sm1 C2 C7 -134.7(4)
C4 Sm1 C2 C7 159.6(5)
C3 Sm1 C2 C7 122.6(6)
C15 Sm1 C2 C7 97.3(4)
C11 Sm1 C2 C7 50.5(6)
C12 Sm1 C2 C7 32.4(5)
C13 Sm1 C2 C7 55.3(4)
C1 Sm1 C2 C7 -124.6(5)
C5 Sm1 C2 C7 -160.8(5)
C14 Sm1 C2 C7 85.6(4)
S1 Sm1 C2 C7 -50.4(4)
C1 C2 C3 C4 1.7(6)
C7 C2 C3 C4 176.8(5)
Sm1 C2 C3 C4 -68.2(4)
C1 C2 C3 C8 -169.2(5)
C7 C2 C3 C8 5.9(8)
Sm1 C2 C3 C8 120.9(5)
C1 C2 C3 Sm1 69.9(3)
C7 C2 C3 Sm1 -115.0(5)
O1 Sm1 C3 C4 14.4(4)
C2 Sm1 C3 C4 113.7(4)
C15 Sm1 C3 C4 -84.2(3)
C11 Sm1 C3 C4 -104.5(4)
C12 Sm1 C3 C4 -137.4(3)
C13 Sm1 C3 C4 -130.5(3)
C1 Sm1 C3 C4 76.4(3)
C5 Sm1 C3 C4 37.2(3)
C14 Sm1 C3 C4 -101.3(3)
S1 Sm1 C3 C4 121.2(3)
O1 Sm1 C3 C2 -99.3(3)
C4 Sm1 C3 C2 -113.7(4)
C15 Sm1 C3 C2 162.1(3)
C11 Sm1 C3 C2 141.8(3)
C12 Sm1 C3 C2 108.9(3)
C13 Sm1 C3 C2 115.8(3)
C1 Sm1 C3 C2 -37.4(3)
C5 Sm1 C3 C2 -76.5(3)
C14 Sm1 C3 C2 145.0(3)
S1 Sm1 C3 C2 7.5(3)
O1 Sm1 C3 C8 139.5(4)
C4 Sm1 C3 C8 125.1(6)
C2 Sm1 C3 C8 -121.2(6)
C15 Sm1 C3 C8 41.0(5)
C11 Sm1 C3 C8 20.7(6)
C12 Sm1 C3 C8 -12.3(5)
C13 Sm1 C3 C8 -5.4(5)
C1 Sm1 C3 C8 -158.5(6)
C5 Sm1 C3 C8 162.3(6)
C14 Sm1 C3 C8 23.9(5)
S1 Sm1 C3 C8 -113.7(4)
C2 C3 C4 C5 -2.2(6)
C8 C3 C4 C5 168.4(5)
Sm1 C3 C4 C5 -70.4(4)
C2 C3 C4 C9 -175.6(5)
C8 C3 C4 C9 -5.0(9)
Sm1 C3 C4 C9 116.2(6)
C2 C3 C4 Sm1 68.2(4)
C8 C3 C4 Sm1 -121.3(5)
O1 Sm1 C4 C5 -55.2(3)
C3 Sm1 C4 C5 113.0(5)
C2 Sm1 C4 C5 75.8(3)
C15 Sm1 C4 C5 -142.3(3)
C11 Sm1 C4 C5 -141.9(3)
C12 Sm1 C4 C5 175.3(3)
C13 Sm1 C4 C5 166.5(3)
C1 Sm1 C4 C5 36.0(3)
C14 Sm1 C4 C5 -169.7(3)
S1 Sm1 C4 C5 38.6(4)
O1 Sm1 C4 C3 -168.2(3)
C2 Sm1 C4 C3 -37.3(3)
C15 Sm1 C4 C3 104.6(3)
C11 Sm1 C4 C3 105.0(3)
C12 Sm1 C4 C3 62.3(4)
C13 Sm1 C4 C3 53.5(3)
C1 Sm1 C4 C3 -77.0(3)
C5 Sm1 C4 C3 -113.0(5)
C14 Sm1 C4 C3 77.3(3)
S1 Sm1 C4 C3 -74.4(3)
O1 Sm1 C4 C9 67.5(4)
C3 Sm1 C4 C9 -124.3(6)
C2 Sm1 C4 C9 -161.5(5)
C15 Sm1 C4 C9 -19.6(5)
C11 Sm1 C4 C9 -19.2(5)
C12 Sm1 C4 C9 -62.0(5)
C13 Sm1 C4 C9 -70.7(5)
C1 Sm1 C4 C9 158.7(5)
C5 Sm1 C4 C9 122.7(6)
C14 Sm1 C4 C9 -46.9(4)
S1 Sm1 C4 C9 161.3(4)
C2 C1 C5 C4 -0.7(6)
C6 C1 C5 C4 -172.3(5)
Sm1 C1 C5 C4 66.2(4)
C2 C1 C5 C10 171.8(5)
C6 C1 C5 C10 0.2(9)
Sm1 C1 C5 C10 -121.3(5)
C2 C1 C5 Sm1 -66.9(3)
C6 C1 C5 Sm1 121.5(5)
C3 C4 C5 C1 1.8(6)
C9 C4 C5 C1 175.3(5)
Sm1 C4 C5 C1 -67.3(4)
C3 C4 C5 C10 -170.8(5)
C9 C4 C5 C10 2.8(9)
Sm1 C4 C5 C10 120.1(5)
C3 C4 C5 Sm1 69.1(4)
C9 C4 C5 Sm1 -117.3(5)
O1 Sm1 C5 C1 -121.3(3)
C4 Sm1 C5 C1 115.0(5)
C3 Sm1 C5 C1 77.4(3)
C2 Sm1 C5 C1 37.0(3)
C15 Sm1 C5 C1 162.1(3)
C11 Sm1 C5 C1 -174.0(3)
C12 Sm1 C5 C1 100.1(8)
C13 Sm1 C5 C1 95.9(3)
C14 Sm1 C5 C1 127.0(3)
S1 Sm1 C5 C1 -33.6(3)
O1 Sm1 C5 C4 123.6(3)
C3 Sm1 C5 C4 -37.6(3)
C2 Sm1 C5 C4 -78.0(3)
C15 Sm1 C5 C4 47.1(4)
C11 Sm1 C5 C4 70.9(5)
C12 Sm1 C5 C4 -14.9(9)
C13 Sm1 C5 C4 -19.1(4)
C1 Sm1 C5 C4 -115.0(5)
C14 Sm1 C5 C4 11.9(4)
S1 Sm1 C5 C4 -148.7(3)
O1 Sm1 C5 C10 2.5(4)
C4 Sm1 C5 C10 -121.1(6)
C3 Sm1 C5 C10 -158.7(6)
C2 Sm1 C5 C10 160.8(5)
C15 Sm1 C5 C10 -74.0(5)
C11 Sm1 C5 C10 -50.2(6)
C12 Sm1 C5 C10 -136.0(7)
C13 Sm1 C5 C10 -140.3(4)
C1 Sm1 C5 C10 123.8(6)
C14 Sm1 C5 C10 -109.2(5)
S1 Sm1 C5 C10 90.2(5)
O1 Sm1 C11 C15 -92.9(3)
C4 Sm1 C11 C15 -0.8(5)
C3 Sm1 C11 C15 41.2(5)
C2 Sm1 C11 C15 82.8(5)
C12 Sm1 C11 C15 113.7(5)
C13 Sm1 C11 C15 76.6(4)
C1 Sm1 C11 C15 -150(3)
C5 Sm1 C11 C15 -41.1(5)
C14 Sm1 C11 C15 37.0(3)
S1 Sm1 C11 C15 178.8(3)
O1 Sm1 C11 C12 153.4(3)
C4 Sm1 C11 C12 -114.5(4)
C3 Sm1 C11 C12 -72.5(4)
C2 Sm1 C11 C12 -30.9(6)
C15 Sm1 C11 C12 -113.7(5)
C13 Sm1 C11 C12 -37.1(3)
C1 Sm1 C11 C12 96(3)
C5 Sm1 C11 C12 -154.8(3)
C14 Sm1 C11 C12 -76.7(3)
S1 Sm1 C11 C12 65.1(3)
O1 Sm1 C11 C16 31.5(6)
C4 Sm1 C11 C16 123.6(6)
C3 Sm1 C11 C16 165.6(5)
C2 Sm1 C11 C16 -152.8(5)
C15 Sm1 C11 C16 124.4(7)
C12 Sm1 C11 C16 -121.9(7)
C13 Sm1 C11 C16 -159.1(7)
C1 Sm1 C11 C16 -26(4)
C5 Sm1 C11 C16 83.2(7)
C14 Sm1 C11 C16 161.4(7)
S1 Sm1 C11 C16 -56.9(6)
C15 C11 C12 C13 0.3(6)
C16 C11 C12 C13 -174.7(5)
Sm1 C11 C12 C13 68.7(4)
C15 C11 C12 C17 170.9(5)
C16 C11 C12 C17 -4.1(9)
Sm1 C11 C12 C17 -120.7(5)
C15 C11 C12 Sm1 -68.4(4)
C16 C11 C12 Sm1 116.6(5)
O1 Sm1 C12 C11 -28.3(4)
C4 Sm1 C12 C11 96.8(4)
C3 Sm1 C12 C11 127.5(3)
C2 Sm1 C12 C11 163.0(3)
C15 Sm1 C12 C11 37.0(3)
C13 Sm1 C12 C11 113.6(5)
C1 Sm1 C12 C11 -173.8(3)
C5 Sm1 C12 C11 107.9(8)
C14 Sm1 C12 C11 76.9(4)
S1 Sm1 C12 C11 -117.4(3)
O1 Sm1 C12 C13 -141.9(3)
C4 Sm1 C12 C13 -16.8(4)
C3 Sm1 C12 C13 13.9(4)
C2 Sm1 C12 C13 49.4(4)
C15 Sm1 C12 C13 -76.6(3)
C11 Sm1 C12 C13 -113.6(5)
C1 Sm1 C12 C13 72.6(4)
C5 Sm1 C12 C13 -5.7(10)
C14 Sm1 C12 C13 -36.7(3)
S1 Sm1 C12 C13 129.0(3)
O1 Sm1 C12 C17 96.6(5)
C4 Sm1 C12 C17 -138.3(5)
C3 Sm1 C12 C17 -107.6(5)
C2 Sm1 C12 C17 -72.2(5)
C15 Sm1 C12 C17 161.9(6)
C11 Sm1 C12 C17 124.9(7)
C13 Sm1 C12 C17 -121.5(7)
C1 Sm1 C12 C17 -48.9(7)
C5 Sm1 C12 C17 -127.2(8)
C14 Sm1 C12 C17 -158.3(6)
S1 Sm1 C12 C17 7.4(5)
C11 C12 C13 C14 0.7(6)
C17 C12 C13 C14 -170.2(5)
Sm1 C12 C13 C14 69.2(3)
C11 C12 C13 C18 174.3(5)
C17 C12 C13 C18 3.3(8)
Sm1 C12 C13 C18 -117.2(5)
C11 C12 C13 Sm1 -68.5(4)
C17 C12 C13 Sm1 120.6(5)
O1 Sm1 C13 C14 -62.9(4)
C4 Sm1 C13 C14 54.3(3)
C3 Sm1 C13 C14 78.2(3)
C2 Sm1 C13 C14 106.0(3)
C15 Sm1 C13 C14 -37.2(3)
C11 Sm1 C13 C14 -77.0(4)
C12 Sm1 C13 C14 -114.0(5)
C1 Sm1 C13 C14 106.1(3)
C5 Sm1 C13 C14 64.2(4)
S1 Sm1 C13 C14 -168.3(3)
O1 Sm1 C13 C12 51.1(4)
C4 Sm1 C13 C12 168.3(3)
C3 Sm1 C13 C12 -167.9(3)
C2 Sm1 C13 C12 -140.0(3)
C15 Sm1 C13 C12 76.8(4)
C11 Sm1 C13 C12 37.0(3)
C1 Sm1 C13 C12 -139.9(3)
C5 Sm1 C13 C12 178.2(3)
C14 Sm1 C13 C12 114.0(5)
S1 Sm1 C13 C12 -54.3(3)
O1 Sm1 C13 C18 171.5(4)
C4 Sm1 C13 C18 -71.4(4)
C3 Sm1 C13 C18 -47.5(4)
C2 Sm1 C13 C18 -19.7(4)
C15 Sm1 C13 C18 -162.9(5)
C11 Sm1 C13 C18 157.3(5)
C12 Sm1 C13 C18 120.3(6)
C1 Sm1 C13 C18 -19.6(5)
C5 Sm1 C13 C18 -61.4(5)
C14 Sm1 C13 C18 -125.7(6)
S1 Sm1 C13 C18 66.0(4)
C12 C13 C14 C15 -1.4(6)
C18 C13 C14 C15 -174.7(5)
Sm1 C13 C14 C15 66.9(3)
C12 C13 C14 C19 166.1(5)
C18 C13 C14 C19 -7.1(9)
Sm1 C13 C14 C19 -125.5(5)
C12 C13 C14 Sm1 -68.3(3)
C18 C13 C14 Sm1 118.4(5)
O1 Sm1 C14 C13 133.4(3)
C4 Sm1 C14 C13 -129.8(3)
C3 Sm1 C14 C13 -100.3(3)
C2 Sm1 C14 C13 -82.4(3)
C15 Sm1 C14 C13 113.5(5)
C11 Sm1 C14 C13 76.7(3)
C12 Sm1 C14 C13 37.0(3)
C1 Sm1 C14 C13 -102.8(3)
C5 Sm1 C14 C13 -135.8(3)
S1 Sm1 C14 C13 16.2(4)
O1 Sm1 C14 C15 19.8(4)
C4 Sm1 C14 C15 116.6(3)
C3 Sm1 C14 C15 146.2(4)
C2 Sm1 C14 C15 164.1(3)
C11 Sm1 C14 C15 -36.9(3)
C12 Sm1 C14 C15 -76.6(4)
C13 Sm1 C14 C15 -113.5(5)
C1 Sm1 C14 C15 143.7(3)
C5 Sm1 C14 C15 110.7(3)
S1 Sm1 C14 C15 -97.3(3)
O1 Sm1 C14 C19 -100.5(5)
C4 Sm1 C14 C19 -3.7(5)
C3 Sm1 C14 C19 25.9(5)
C2 Sm1 C14 C19 43.7(5)
C15 Sm1 C14 C19 -120.3(7)
C11 Sm1 C14 C19 -157.2(6)
C12 Sm1 C14 C19 163.1(6)
C13 Sm1 C14 C19 126.1(7)
C1 Sm1 C14 C19 23.3(6)
C5 Sm1 C14 C19 -9.6(6)
S1 Sm1 C14 C19 142.4(5)
C12 C11 C15 C14 -1.1(6)
C16 C11 C15 C14 173.7(5)
Sm1 C11 C15 C14 -69.7(4)
C12 C11 C15 C20 -170.7(5)
C16 C11 C15 C20 4.1(9)
Sm1 C11 C15 C20 120.7(6)
C12 C11 C15 Sm1 68.5(4)
C16 C11 C15 Sm1 -116.6(6)
C13 C14 C15 C11 1.6(6)
C19 C14 C15 C11 -166.6(5)
Sm1 C14 C15 C11 68.9(4)
C13 C14 C15 C20 171.4(5)
C19 C14 C15 C20 3.2(9)
Sm1 C14 C15 C20 -121.3(6)
C13 C14 C15 Sm1 -67.3(3)
C19 C14 C15 Sm1 124.5(5)
O1 Sm1 C15 C11 84.3(3)
C4 Sm1 C15 C11 179.4(3)
C3 Sm1 C15 C11 -149.6(3)
C2 Sm1 C15 C11 -136.4(3)
C12 Sm1 C15 C11 -37.0(3)
C13 Sm1 C15 C11 -76.9(4)
C1 Sm1 C15 C11 176.6(3)
C5 Sm1 C15 C11 157.4(3)
C14 Sm1 C15 C11 -113.8(5)
S1 Sm1 C15 C11 -1.6(4)
O1 Sm1 C15 C14 -161.9(3)
C4 Sm1 C15 C14 -66.8(3)
C3 Sm1 C15 C14 -35.8(4)
C2 Sm1 C15 C14 -22.5(4)
C11 Sm1 C15 C14 113.8(5)
C12 Sm1 C15 C14 76.8(3)
C13 Sm1 C15 C14 36.9(3)
C1 Sm1 C15 C14 -69.5(5)
C5 Sm1 C15 C14 -88.8(4)
S1 Sm1 C15 C14 112.2(3)
O1 Sm1 C15 C20 -39.6(6)
C4 Sm1 C15 C20 55.5(6)
C3 Sm1 C15 C20 86.5(6)
C2 Sm1 C15 C20 99.7(6)
C11 Sm1 C15 C20 -123.9(8)
C12 Sm1 C15 C20 -160.9(7)
C13 Sm1 C15 C20 159.2(7)
C1 Sm1 C15 C20 52.7(8)
C5 Sm1 C15 C20 33.4(7)
C14 Sm1 C15 C20 122.3(8)
S1 Sm1 C15 C20 -125.5(6)
Sm1 S1 C21 C26 61.3(5)
Sm1 S1 C21 C22 -120.8(4)
C26 C21 C22 C23 -4.7(9)
S1 C21 C22 C23 177.4(5)
C21 C22 C23 C24 2.9(10)
C22 C23 C24 C25 0.6(11)
C23 C24 C25 C26 -2.1(10)
C22 C21 C26 C25 3.0(8)
S1 C21 C26 C25 -179.1(5)
C24 C25 C26 C21 0.2(10)
C30B O1 C27 C28 -18.0(14)
C30 O1 C27 C28 9.5(13)
C27B O1 C27 C28 97(3)
Sm1 O1 C27 C28 -176.9(8)
O1 C27 C28 C29 15.0(16)
C27 C28 C29 C30 -32.5(15)
C27 O1 C30 C29 -27.2(10)
C30B O1 C30 C29 43.1(16)
C27B O1 C30 C29 -45.8(9)
Sm1 O1 C30 C29 158.4(6)
C28 C29 C30 O1 35.4(11)
C27 O1 C27B C28B -93(3)
C30B O1 C27B C28B -24.2(13)
C30 O1 C27B C28B 6.0(11)
Sm1 O1 C27B C28B 159.7(6)
O1 C27B C28B C29B 12.8(13)
C27B C28B C29B C30B 3.7(17)
C28B C29B C30B O1 -20.6(19)
C27 O1 C30B C29B 46.1(16)
C30 O1 C30B C29B -70.4(18)
C27B O1 C30B C29B 29.5(17)
Sm1 O1 C30B C29B -154.5(10)
